data_4346354
loop_
_publ_author_name
'Chen, Hong'
'Zhao, Huishuang'
'Yu, Zheng-Bao'
'Wang, Lei'
'Sun, Licheng'
'Sun, Junliang'

_publ_section_title
;
 Construct Polyoxometalate Frameworks through Covalent Bonds.
;
_journal_issue 17
_journal_name_full 'Inorganic chemistry'
_journal_page_first 8699
_journal_page_last 8704
_journal_paper_doi 10.1021/acs.inorgchem.5b01326
_journal_volume 54
_journal_year 2015
_chemical_formula_sum 'C2 H6 B12 O33 V5'
_chemical_formula_weight 942.49
_space_group_IT_number 65
_space_group_name_Hall '-C 2 2'
_space_group_name_H-M_alt 'C m m m'
_symmetry_cell_setting orthorhombic
_symmetry_space_group_name_H-M 'C m m m'
_atom_sites_solution_hydrogens geom
_atom_sites_solution_primary direct
_atom_sites_solution_secondary difmap
_audit_creation_method SHELXL-97
_cell_angle_alpha 90.00
_cell_angle_beta 90.00
_cell_angle_gamma 90.00
_cell_formula_units_Z 16
_cell_length_a 37.4162(13)
_cell_length_b 39.2677(11)
_cell_length_c 16.5126(6)
_cell_measurement_temperature 100(2)
_cell_volume 24261.1(14)
_computing_structure_refinement 'SHELXL-97 (Sheldrick, 1997)'
_computing_structure_solution 'SHELXS-97 (Sheldrick, 1990)'
_diffrn_ambient_temperature 100(2)
_diffrn_measured_fraction_theta_full 0.997
_diffrn_measured_fraction_theta_max 0.997
_diffrn_radiation_monochromator graphite
_diffrn_radiation_source 'fine-focus sealed tube'
_diffrn_radiation_type MoK\a
_diffrn_radiation_wavelength 0.71073
_diffrn_reflns_av_R_equivalents 0.0777
_diffrn_reflns_av_sigmaI/netI 0.0590
_diffrn_reflns_limit_h_max 43
_diffrn_reflns_limit_h_min -44
_diffrn_reflns_limit_k_max 46
_diffrn_reflns_limit_k_min -46
_diffrn_reflns_limit_l_max 18
_diffrn_reflns_limit_l_min -19
_diffrn_reflns_number 66313
_diffrn_reflns_theta_full 25.03
_diffrn_reflns_theta_max 25.03
_diffrn_reflns_theta_min 3.22
_exptl_absorpt_coefficient_mu 0.803
_exptl_absorpt_correction_T_max 0.9028
_exptl_absorpt_correction_T_min 0.7139
_exptl_absorpt_correction_type gaussian
_exptl_absorpt_process_details
;
CrysAlisPro, Agilent Technologies,
Version 1.171.35.21 (release 20-01-2012 CrysAlis171 .NET)
(compiled Jan 23 2012,18:06:46)
Numerical absorption correction based on gaussian integration over
			a multifaceted crystal model
;
_exptl_crystal_density_diffrn 1.032
_exptl_crystal_density_method 'not measured'
_exptl_crystal_F_000 7312
_exptl_crystal_size_max 0.45
_exptl_crystal_size_mid 0.19
_exptl_crystal_size_min 0.13
_refine_diff_density_max 1.671
_refine_diff_density_min -1.018
_refine_diff_density_rms 0.119
_refine_ls_extinction_method none
_refine_ls_goodness_of_fit_ref 1.066
_refine_ls_hydrogen_treatment mixed
_refine_ls_matrix_type full
_refine_ls_number_parameters 518
_refine_ls_number_reflns 11463
_refine_ls_number_restraints 3
_refine_ls_restrained_S_all 1.066
_refine_ls_R_factor_all 0.1129
_refine_ls_R_factor_gt 0.0888
_refine_ls_shift/su_max 0.000
_refine_ls_shift/su_mean 0.000
_refine_ls_structure_factor_coef Fsqd
_refine_ls_weighting_details 'calc w=1/[\s^2^(Fo^2^)+(0.1625P)^2^+52.7064P] where P=(Fo^2^+2Fc^2^)/3'
_refine_ls_weighting_scheme calc
_refine_ls_wR_factor_gt 0.2596
_refine_ls_wR_factor_ref 0.2741
_reflns_number_gt 8173
_reflns_number_total 11463
_reflns_threshold_expression >2sigma(I)
_cod_data_source_file ic5b01326_si_003.cif
_cod_data_source_block a2sq3
_cod_original_sg_symbol_H-M Cmmm
_cod_database_code 4346354

loop_
_symmetry_equiv_pos_as_xyz
'x, y, z'
'-x, -y, z'
'-x, y, -z'
'x, -y, -z'
'x+1/2, y+1/2, z'
'-x+1/2, -y+1/2, z'
'-x+1/2, y+1/2, -z'
'x+1/2, -y+1/2, -z'
'-x, -y, -z'
'x, y, -z'
'x, -y, z'
'-x, y, z'
'-x+1/2, -y+1/2, -z'
'x+1/2, y+1/2, -z'
'x+1/2, -y+1/2, z'
'-x+1/2, y+1/2, z'

loop_
_atom_site_label
_atom_site_type_symbol
_atom_site_fract_x
_atom_site_fract_y
_atom_site_fract_z
_atom_site_U_iso_or_equiv
_atom_site_adp_type
_atom_site_occupancy
_atom_site_symmetry_multiplicity
_atom_site_calc_flag
_atom_site_refinement_flags
_atom_site_disorder_assembly
_atom_site_disorder_group
V1 V 0.31727(3) 0.0000 0.23104(7) 0.0342(3) Uani 1 2 d S . .
V2 V 0.36707(3) 0.0000 0.09344(8) 0.0351(3) Uani 1 2 d S . .
V3 V 0.24221(3) 0.0000 0.27865(8) 0.0411(4) Uani 1 2 d S . .
V4 V 0.16337(4) 0.0000 0.23033(8) 0.0430(4) Uani 1 2 d S . .
V5 V 0.11471(4) 0.0000 0.09361(8) 0.0455(4) Uani 1 2 d S . .
O1 O 0.34001(10) 0.03208(9) 0.1570(2) 0.0373(9) Uani 1 1 d . . .
O2 O 0.27732(10) 0.03193(9) 0.2417(2) 0.0431(9) Uani 1 1 d . . .
O3 O 0.36168(14) 0.03100(11) 0.0000 0.0360(12) Uani 1 2 d S . .
O4 O 0.20424(10) 0.03193(11) 0.2391(2) 0.0467(10) Uani 1 1 d . . .
O5 O 0.14183(10) 0.03252(10) 0.1572(2) 0.0440(9) Uani 1 1 d . . .
O6 O 0.24002(11) 0.08095(11) 0.2155(3) 0.0566(12) Uani 1 1 d . . .
O7 O 0.12025(14) 0.03213(15) 0.0000 0.0453(13) Uani 1 2 d S . .
O8 O 0.34832(12) 0.08220(9) 0.0698(2) 0.0454(10) Uani 1 1 d . . .
O9 O 0.34964(11) 0.08830(10) 0.2144(2) 0.0427(9) Uani 1 1 d . . .
O10 O 0.13807(13) 0.08150(12) 0.0712(2) 0.0600(12) Uani 1 1 d . . .
O11 O 0.29452(11) 0.07496(9) 0.1471(2) 0.0449(10) Uani 1 1 d . . .
O12 O 0.34038(14) 0.0000 0.3141(3) 0.0462(14) Uani 1 2 d S . .
O13 O 0.40825(15) 0.0000 0.1236(4) 0.0550(16) Uani 1 2 d S . .
O14 O 0.18079(11) 0.08144(10) 0.1767(3) 0.0565(12) Uani 1 1 d . . .
O15 O 0.34497(15) 0.11434(15) 0.3433(3) 0.0762(16) Uani 1 1 d D . .
H15 H 0.360(2) 0.128(2) 0.330(6) 0.114 Uiso 1 1 d D . .
O16 O 0.07298(16) 0.0000 0.1219(4) 0.0674(19) Uani 1 2 d S . .
O17 O 0.1188(3) 0.08347(19) 0.2048(6) 0.111(2) Uani 1 1 d . . .
O18 O 0.14120(18) 0.0000 0.3162(4) 0.075(2) Uani 1 2 d S . .
O19 O 0.29475(11) 0.08725(11) 0.2879(3) 0.0530(11) Uani 1 1 d . . .
O20 O 0.0893(2) 0.13679(15) 0.2924(4) 0.111(2) Uani 1 1 d . . .
O21 O 0.24121(18) 0.0000 0.3752(4) 0.0634(18) Uani 1 2 d S . .
B1 B 0.20871(19) 0.06545(19) 0.2107(4) 0.0479(17) Uani 1 1 d . . .
B2 B 0.27613(19) 0.06935(19) 0.2219(4) 0.0459(16) Uani 1 1 d . . .
B3 B 0.14511(19) 0.06968(18) 0.1530(4) 0.0479(17) Uani 1 1 d . A .
B4 B 0.1307(3) 0.0622(3) 0.0000 0.057(3) Uani 1 2 d S . .
B5 B 0.3294(2) 0.09594(17) 0.2807(4) 0.0442(16) Uani 1 1 d . . .
B6 B 0.3535(2) 0.0655(2) 0.0000 0.038(2) Uani 1 2 d S . .
B7 B 0.33273(18) 0.06821(16) 0.1460(4) 0.0386(14) Uani 1 1 d . . .
V6 V 0.0000 0.13336(3) 0.40861(8) 0.0406(4) Uani 1 2 d S . .
V7 V 0.0000 0.37197(3) 0.40665(8) 0.0378(3) Uani 1 2 d S . .
V8 V 0.0000 0.32512(3) 0.26835(8) 0.0465(4) Uani 1 2 d S . .
V9 V 0.0000 0.17859(3) 0.26984(9) 0.0617(5) Uani 1 2 d S . .
V10 V 0.0000 0.25346(4) 0.21922(9) 0.0615(5) Uani 1 2 d S . .
O31 O 0.03335(15) 0.36687(13) 0.5000 0.0418(13) Uani 1 2 d S . .
O32 O 0.03230(16) 0.21783(10) 0.2587(3) 0.0647(14) Uani 1 1 d . . .
O33 O 0.03354(11) 0.34627(9) 0.3422(2) 0.0425(9) Uani 1 1 d . . .
O34 O 0.07856(12) 0.30240(10) 0.3524(3) 0.0556(12) Uani 1 1 d . . .
O35 O 0.03224(15) 0.13945(12) 0.5000 0.0420(13) Uani 1 2 d S . .
O36 O 0.03391(14) 0.28699(10) 0.2578(3) 0.0568(12) Uani 1 1 d . . .
O37 O 0.03373(13) 0.15885(9) 0.3455(2) 0.0519(11) Uani 1 1 d . . .
O38 O 0.09256(13) 0.35599(10) 0.2858(3) 0.0563(12) Uani 1 1 d . . .
O39 O 0.11830(18) 0.35172(12) 0.1568(3) 0.0829(18) Uani 1 1 d D . .
H39 H 0.122(2) 0.3715(9) 0.140(4) 0.124 Uiso 1 1 d D . .
O40 O 0.08603(11) 0.35385(12) 0.5702(2) 0.0519(11) Uani 1 1 d . . .
O41 O 0.08545(14) 0.19431(11) 0.3187(3) 0.0711(14) Uani 1 1 d . . .
O42 O 0.08463(16) 0.25172(11) 0.2786(4) 0.0826(18) Uani 1 1 d . . .
O43 O 0.0000 0.41103(15) 0.3800(4) 0.0687(19) Uani 1 2 d S . .
O44 O 0.08576(12) 0.15642(12) 0.4302(3) 0.0726(15) Uani 1 1 d . . .
O45 O 0.09139(16) 0.30391(11) 0.2113(3) 0.0731(16) Uani 1 1 d . . .
O46 O 0.0000 0.34715(14) 0.1868(4) 0.087(3) Uani 1 2 d S . .
O47 O 0.0000 0.09365(13) 0.3831(4) 0.0574(16) Uani 1 2 d S . .
O48 O 0.0000 0.15715(17) 0.1869(4) 0.093(3) Uani 1 2 d S . .
O49 O 0.0000 0.25248(18) 0.1194(5) 0.120(4) Uani 1 2 d S . .
B11 B 0.0726(3) 0.28623(19) 0.2773(5) 0.062(2) Uani 1 1 d . A .
B12 B 0.0724(2) 0.33941(17) 0.3552(5) 0.0506(18) Uani 1 1 d . . .
B13 B 0.0998(3) 0.3368(2) 0.2185(4) 0.062(2) Uani 1 1 d D A .
B14 B 0.0670(3) 0.2212(2) 0.2835(5) 0.067(3) Uani 1 1 d . A .
B15 B 0.0683(2) 0.3574(2) 0.5000 0.038(2) Uani 1 2 d S . .
B16 B 0.0684(3) 0.1505(2) 0.5000 0.050(3) Uani 1 2 d S . .
B17 B 0.0719(3) 0.16213(19) 0.3470(5) 0.062(2) Uani 1 1 d . A .
C1A C 0.0859(5) 0.0991(3) 0.3228(10) 0.086(4) Uani 0.632(10) 1 d P A 1
H1A1 H 0.0872 0.0983 0.3827 0.103 Uiso 0.632(10) 1 calc PR A 1
H1A2 H 0.0626 0.0894 0.3058 0.103 Uiso 0.632(10) 1 calc PR A 1
C2A C 0.1163(4) 0.0787(3) 0.2863(7) 0.073(3) Uani 0.632(10) 1 d P A 1
H2A1 H 0.1390 0.0856 0.3122 0.087 Uiso 0.632(10) 1 calc PR A 1
H2A2 H 0.1125 0.0542 0.2976 0.087 Uiso 0.632(10) 1 calc PR A 1
C1B C 0.0700(8) 0.1056(6) 0.2721(17) 0.086(4) Uani 0.368(10) 1 d P A 2
H1B1 H 0.0494 0.1088 0.2351 0.103 Uiso 0.368(10) 1 calc PR A 2
H1B2 H 0.0639 0.0909 0.3189 0.103 Uiso 0.368(10) 1 calc PR A 2
C2B C 0.1216(10) 0.0932(7) 0.2112(18) 0.073(3) Uani 0.368(10) 1 d P A 2
H2B1 H 0.1264 0.1079 0.1638 0.087 Uiso 0.368(10) 1 calc PR A 2
H2B2 H 0.1422 0.0937 0.2489 0.087 Uiso 0.368(10) 1 calc PR A 2

loop_
_atom_site_aniso_label
_atom_site_aniso_U_11
_atom_site_aniso_U_22
_atom_site_aniso_U_33
_atom_site_aniso_U_23
_atom_site_aniso_U_13
_atom_site_aniso_U_12
V1 0.0278(7) 0.0384(7) 0.0364(7) 0.000 -0.0037(5) 0.000
V2 0.0261(7) 0.0357(7) 0.0435(8) 0.000 -0.0052(5) 0.000
V3 0.0284(7) 0.0496(9) 0.0452(8) 0.000 -0.0020(5) 0.000
V4 0.0253(7) 0.0637(9) 0.0400(8) 0.000 0.0059(5) 0.000
V5 0.0219(7) 0.0683(10) 0.0462(8) 0.000 0.0052(6) 0.000
O1 0.040(2) 0.0346(19) 0.037(2) 0.0019(15) -0.0040(16) -0.0069(17)
O2 0.029(2) 0.034(2) 0.066(3) -0.0065(17) -0.0002(18) -0.0022(17)
O3 0.037(3) 0.022(2) 0.049(3) 0.000 0.000 -0.003(2)
O4 0.024(2) 0.056(3) 0.060(2) -0.0028(19) -0.0043(17) 0.0088(18)
O5 0.033(2) 0.058(3) 0.042(2) -0.0005(18) 0.0043(16) 0.0151(19)
O6 0.037(2) 0.033(2) 0.099(4) -0.012(2) -0.009(2) 0.0094(19)
O7 0.033(3) 0.053(4) 0.050(3) 0.000 0.000 0.008(3)
O8 0.063(3) 0.0254(18) 0.047(2) -0.0039(16) -0.0078(19) -0.0048(18)
O9 0.043(2) 0.042(2) 0.043(2) -0.0129(17) -0.0069(17) -0.0084(18)
O10 0.068(3) 0.068(3) 0.044(2) -0.004(2) -0.005(2) 0.022(3)
O11 0.044(2) 0.033(2) 0.058(3) 0.0013(17) -0.0099(19) -0.0030(18)
O12 0.033(3) 0.057(4) 0.049(3) 0.000 -0.011(2) 0.000
O13 0.028(3) 0.081(4) 0.056(4) 0.000 -0.009(3) 0.000
O14 0.043(2) 0.039(2) 0.088(3) -0.013(2) -0.008(2) 0.016(2)
O15 0.073(4) 0.101(4) 0.055(3) -0.031(3) 0.001(2) -0.023(3)
O16 0.026(3) 0.106(6) 0.070(4) 0.000 0.008(3) 0.000
O17 0.137(5) 0.062(3) 0.136(4) -0.024(3) 0.071(3) 0.006(3)
O18 0.045(4) 0.125(7) 0.056(4) 0.000 0.010(3) 0.000
O19 0.044(3) 0.053(3) 0.062(3) -0.022(2) 0.0038(19) -0.008(2)
O20 0.137(5) 0.062(3) 0.136(4) -0.024(3) 0.071(3) 0.006(3)
O21 0.064(5) 0.074(5) 0.052(4) 0.000 -0.003(3) 0.000
B1 0.037(4) 0.053(4) 0.054(4) -0.012(3) -0.010(3) 0.002(3)
B2 0.035(4) 0.050(4) 0.053(4) -0.004(3) -0.005(3) 0.009(3)
B3 0.042(4) 0.052(4) 0.050(4) -0.007(3) 0.005(3) 0.024(3)
B4 0.047(6) 0.073(8) 0.051(6) 0.000 0.000 0.023(6)
B5 0.053(4) 0.035(3) 0.045(4) -0.004(3) -0.007(3) -0.008(3)
B6 0.024(4) 0.043(5) 0.045(5) 0.000 0.000 0.001(4)
B7 0.042(4) 0.034(3) 0.040(4) -0.009(3) -0.002(3) -0.005(3)
V6 0.0552(9) 0.0156(6) 0.0510(8) -0.0050(5) 0.000 0.000
V7 0.0478(8) 0.0260(6) 0.0395(7) 0.0046(5) 0.000 0.000
V8 0.0788(11) 0.0253(7) 0.0353(8) 0.0046(5) 0.000 0.000
V9 0.1192(16) 0.0235(7) 0.0425(9) -0.0091(6) 0.000 0.000
V10 0.1141(15) 0.0308(8) 0.0396(9) -0.0001(6) 0.000 0.000
O31 0.042(3) 0.038(3) 0.045(3) 0.000 0.000 0.000(3)
O32 0.106(4) 0.024(2) 0.064(3) -0.0031(18) 0.014(3) -0.008(2)
O33 0.048(2) 0.035(2) 0.044(2) -0.0008(16) 0.0056(17) -0.0094(18)
O34 0.061(3) 0.034(2) 0.071(3) 0.016(2) 0.025(2) 0.006(2)
O35 0.048(3) 0.021(2) 0.057(3) 0.000 0.000 -0.005(2)
O36 0.081(3) 0.026(2) 0.063(3) -0.0029(18) 0.024(2) -0.001(2)
O37 0.079(3) 0.0201(18) 0.056(2) -0.0052(16) 0.022(2) -0.002(2)
O38 0.069(3) 0.040(2) 0.060(3) 0.0052(19) 0.029(2) -0.002(2)
O39 0.133(5) 0.053(3) 0.063(3) 0.001(2) 0.047(3) -0.026(3)
O40 0.038(2) 0.067(3) 0.050(3) -0.004(2) -0.0052(19) -0.010(2)
O41 0.073(3) 0.032(2) 0.109(4) 0.013(2) 0.025(3) 0.002(2)
O42 0.081(4) 0.028(2) 0.138(5) 0.010(2) 0.041(3) 0.009(2)
O43 0.092(5) 0.033(3) 0.080(5) 0.016(3) 0.000 0.000
O44 0.042(3) 0.058(3) 0.118(4) 0.016(3) 0.027(3) 0.004(2)
O45 0.105(4) 0.040(2) 0.075(3) -0.012(2) 0.045(3) -0.015(3)
O46 0.193(9) 0.022(3) 0.046(4) 0.009(3) 0.000 0.000
O47 0.069(4) 0.023(3) 0.080(4) -0.018(3) 0.000 0.000
O48 0.195(10) 0.044(4) 0.041(4) -0.019(3) 0.000 0.000
O49 0.251(14) 0.060(5) 0.050(5) 0.012(3) 0.000 0.000
B11 0.071(6) 0.031(4) 0.084(6) -0.005(4) 0.028(5) -0.009(4)
B12 0.059(5) 0.034(3) 0.059(4) 0.007(3) 0.020(4) -0.002(3)
B13 0.092(7) 0.048(4) 0.046(4) -0.002(3) 0.029(4) -0.001(4)
B14 0.090(7) 0.041(4) 0.070(5) -0.017(4) 0.038(5) -0.011(4)
B15 0.034(5) 0.022(4) 0.057(6) 0.000 0.000 -0.004(4)
B16 0.048(6) 0.019(4) 0.082(8) 0.000 0.000 0.006(4)
B17 0.075(6) 0.036(4) 0.076(6) -0.009(4) 0.038(5) 0.001(4)
C1A 0.103(12) 0.060(7) 0.095(11) 0.010(7) 0.033(8) 0.011(7)
C2A 0.087(8) 0.082(8) 0.050(6) 0.002(5) 0.011(5) 0.033(7)
C1B 0.103(12) 0.060(7) 0.095(11) 0.010(7) 0.033(8) 0.011(7)
C2B 0.087(8) 0.082(8) 0.050(6) 0.002(5) 0.011(5) 0.033(7)

loop_
_atom_type_symbol
_atom_type_description
_atom_type_scat_dispersion_real
_atom_type_scat_dispersion_imag
_atom_type_scat_source
C C 0.0033 0.0016 'International Tables Vol C Tables 4.2.6.8 and 6.1.1.4'
B B 0.0013 0.0007 'International Tables Vol C Tables 4.2.6.8 and 6.1.1.4'
O O 0.0106 0.0060 'International Tables Vol C Tables 4.2.6.8 and 6.1.1.4'
V V 0.3005 0.5294 'International Tables Vol C Tables 4.2.6.8 and 6.1.1.4'
H H 0.0000 0.0000 'International Tables Vol C Tables 4.2.6.8 and 6.1.1.4'

loop_
_geom_angle_atom_site_label_1
_geom_angle_atom_site_label_2
_geom_angle_atom_site_label_3
_geom_angle
_geom_angle_site_symmetry_1
_geom_angle_site_symmetry_3
O12 V1 O1 107.32(19) . .
O12 V1 O1 107.32(19) . 11
O1 V1 O1 80.4(2) . 11
O12 V1 O2 109.33(19) . 11
O1 V1 O2 143.35(17) . 11
O1 V1 O2 88.62(16) 11 11
O12 V1 O2 109.33(19) . .
O1 V1 O2 88.62(16) . .
O1 V1 O2 143.35(17) 11 .
O2 V1 O2 79.6(2) 11 .
O12 V1 V3 106.6(2) . .
O1 V1 V3 126.08(12) . .
O1 V1 V3 126.08(12) 11 .
O2 V1 V3 40.62(11) 11 .
O2 V1 V3 40.62(11) . .
O12 V1 V2 108.4(2) . .
O1 V1 V2 40.43(11) . .
O1 V1 V2 40.43(11) 11 .
O2 V1 V2 123.60(12) 11 .
O2 V1 V2 123.60(12) . .
V3 V1 V2 145.00(6) . .
O13 V2 O1 109.4(2) . 11
O13 V2 O1 109.4(2) . .
O1 V2 O1 81.7(2) 11 .
O13 V2 O3 109.7(2) . 11
O1 V2 O3 88.20(15) 11 11
O1 V2 O3 140.74(19) . 11
O13 V2 O3 109.7(2) . .
O1 V2 O3 140.74(19) 11 .
O1 V2 O3 88.20(15) . .
O3 V2 O3 76.1(2) 11 .
O13 V2 V1 111.4(2) . .
O1 V2 V1 41.05(10) 11 .
O1 V2 V1 41.05(10) . .
O3 V2 V1 122.63(14) 11 .
O3 V2 V1 122.63(14) . .
O13 V2 V2 107.9(2) . 10
O1 V2 V2 122.98(11) 11 10
O1 V2 V2 122.98(11) . 10
O3 V2 V2 38.65(11) 11 10
O3 V2 V2 38.65(11) . 10
V1 V2 V2 140.64(3) . 10
O21 V3 O2 109.5(2) . .
O21 V3 O2 109.5(2) . 11
O2 V3 O2 81.8(2) . 11
O21 V3 O4 108.0(2) . 11
O2 V3 O4 142.33(18) . 11
O2 V3 O4 88.44(17) 11 11
O21 V3 O4 108.0(2) . .
O2 V3 O4 88.44(17) . .
O2 V3 O4 142.33(18) 11 .
O4 V3 O4 77.4(2) 11 .
O21 V3 V1 107.0(2) . .
O2 V3 V1 41.74(11) . .
O2 V3 V1 41.74(11) 11 .
O4 V3 V1 126.48(12) 11 .
O4 V3 V1 126.48(12) . .
O21 V3 V4 103.8(2) . .
O2 V3 V4 125.36(12) . .
O2 V3 V4 125.36(12) 11 .
O4 V3 V4 39.71(12) 11 .
O4 V3 V4 39.71(12) . .
V1 V3 V4 149.22(6) . .
O18 V4 O5 109.2(2) . 11
O18 V4 O5 109.2(2) . .
O5 V4 O5 82.7(2) 11 .
O18 V4 O4 109.1(2) . .
O5 V4 O4 141.68(17) 11 .
O5 V4 O4 87.10(17) . .
O18 V4 O4 109.1(2) . 11
O5 V4 O4 87.10(17) 11 11
O5 V4 O4 141.68(17) . 11
O4 V4 O4 78.5(2) . 11
O18 V4 V5 110.8(3) . .
O5 V4 V5 41.59(12) 11 .
O5 V4 V5 41.59(12) . .
O4 V4 V5 122.74(12) . .
O4 V4 V5 122.74(12) 11 .
O18 V4 V3 105.2(3) . .
O5 V4 V3 124.44(13) 11 .
O5 V4 V3 124.44(13) . .
O4 V4 V3 40.23(11) . .
O4 V4 V3 40.23(11) 11 .
V5 V4 V3 144.02(6) . .
O16 V5 O5 110.2(2) . .
O16 V5 O5 110.2(2) . 11
O5 V5 O5 82.4(2) . 11
O16 V5 O7 108.7(2) . 11
O5 V5 O7 141.00(19) . 11
O5 V5 O7 87.07(18) 11 11
O16 V5 O7 108.7(2) . .
O5 V5 O7 87.07(18) . .
O5 V5 O7 141.00(19) 11 .
O7 V5 O7 77.9(3) 11 .
O16 V5 V4 112.2(3) . .
O5 V5 V4 41.45(11) . .
O5 V5 V4 41.45(11) 11 .
O7 V5 V4 122.35(16) 11 .
O7 V5 V4 122.35(16) . .
O16 V5 V5 106.7(2) . 10
O5 V5 V5 122.76(12) . 10
O5 V5 V5 122.76(12) 11 10
O7 V5 V5 39.60(14) 11 10
O7 V5 V5 39.60(14) . 10
V4 V5 V5 141.12(4) . 10
B7 O1 V2 131.9(3) . .
B7 O1 V1 128.7(4) . .
V2 O1 V1 98.53(16) . .
B2 O2 V3 133.4(4) . .
B2 O2 V1 128.9(4) . .
V3 O2 V1 97.64(17) . .
B6 O3 V2 128.57(11) . 10
B6 O3 V2 128.57(11) . .
V2 O3 V2 102.7(2) 10 .
B1 O4 V4 131.2(4) . .
B1 O4 V3 127.6(4) . .
V4 O4 V3 100.06(19) . .
B3 O5 V4 130.7(4) . .
B3 O5 V5 132.4(4) . .
V4 O5 V5 96.96(18) . .
B1 O6 B2 134.0(6) . .
B4 O7 V5 129.01(16) . 10
B4 O7 V5 129.01(16) . .
V5 O7 V5 100.8(3) 10 .
B6 O8 B7 127.0(5) . .
B5 O9 B7 118.7(5) . .
B4 O10 B3 129.2(6) . .
B2 O11 B7 117.1(4) . .
B1 O14 B3 132.3(5) . .
B5 O15 H15 115(7) . .
C2B O17 C2A 84(5) . .
C2B O17 B3 109(6) . .
C2A O17 B3 126.4(10) . .
B5 O19 B2 120.8(5) . .
C1B O20 B17 118.6(12) . .
C1B O20 C1A 40.7(12) . .
B17 O20 C1A 113.5(7) . .
O6 B1 O14 120.0(6) . .
O6 B1 O4 121.0(6) . .
O14 B1 O4 119.0(6) . .
O6 B2 O11 110.0(5) . .
O6 B2 O19 110.5(5) . .
O11 B2 O19 109.7(5) . .
O6 B2 O2 110.8(5) . .
O11 B2 O2 108.9(5) . .
O19 B2 O2 106.9(5) . .
O17 B3 O10 108.3(7) . .
O17 B3 O5 107.1(6) . .
O10 B3 O5 110.3(5) . .
O17 B3 O14 110.6(7) . .
O10 B3 O14 108.2(6) . .
O5 B3 O14 112.2(5) . .
O7 B4 O10 124.4(5) . .
O7 B4 O10 124.4(5) . 10
O10 B4 O10 111.2(10) . 10
O19 B5 O9 123.3(5) . .
O19 B5 O15 118.0(6) . .
O9 B5 O15 118.7(6) . .
O8 B6 O8 118.7(8) . 10
O8 B6 O3 120.6(4) . .
O8 B6 O3 120.6(4) 10 .
O11 B7 O1 111.1(5) . .
O11 B7 O8 109.1(5) . .
O1 B7 O8 113.0(5) . .
O11 B7 O9 107.8(4) . .
O1 B7 O9 109.7(5) . .
O8 B7 O9 105.9(4) . .
O47 V6 O37 111.2(2) . 12
O47 V6 O37 111.2(2) . .
O37 V6 O37 82.3(3) 12 .
O47 V6 O35 108.7(2) . .
O37 V6 O35 139.89(19) 12 .
O37 V6 O35 87.11(19) . .
O47 V6 O35 108.7(2) . 3_556
O37 V6 O35 87.11(19) 12 3_556
O37 V6 O35 139.89(19) . 3_556
O35 V6 O35 76.6(3) . 3_556
O47 V6 V9 112.6(2) . .
O37 V6 V9 41.49(14) 12 .
O37 V6 V9 41.49(14) . .
O35 V6 V9 122.51(13) . .
O35 V6 V9 122.51(13) 3_556 .
O47 V6 V6 105.1(2) . 10_556
O37 V6 V6 122.91(13) 12 10_556
O37 V6 V6 122.91(13) . 10_556
O35 V6 V6 39.17(13) . 10_556
O35 V6 V6 39.17(13) 3_556 10_556
V9 V6 V6 142.22(4) . 10_556
O43 V7 O33 110.5(2) . 12
O43 V7 O33 110.5(2) . .
O33 V7 O33 81.1(2) 12 .
O43 V7 O31 108.1(3) . .
O33 V7 O31 141.32(19) 12 .
O33 V7 O31 88.09(17) . .
O43 V7 O31 108.1(3) . 3_556
O33 V7 O31 88.09(18) 12 3_556
O33 V7 O31 141.32(19) . 3_556
O31 V7 O31 77.5(3) . 3_556
O43 V7 V8 112.8(3) . .
O33 V7 V8 40.78(12) 12 .
O33 V7 V8 40.78(12) . .
O31 V7 V8 122.63(14) . .
O31 V7 V8 122.63(14) 3_556 .
O43 V7 V7 106.0(3) . 10_556
O33 V7 V7 123.44(12) 12 10_556
O33 V7 V7 123.44(12) . 10_556
O31 V7 V7 39.35(13) . 10_556
O31 V7 V7 39.35(13) 3_556 10_556
V8 V7 V7 141.15(3) . 10_556
O46 V8 O33 107.4(2) . .
O46 V8 O33 107.4(2) . 12
O33 V8 O33 80.7(2) . 12
O46 V8 O36 109.7(2) . 12
O33 V8 O36 142.97(17) . 12
O33 V8 O36 87.95(18) 12 12
O46 V8 O36 109.7(2) . .
O33 V8 O36 87.95(18) . .
O33 V8 O36 142.97(17) 12 .
O36 V8 O36 80.2(3) 12 .
O46 V8 V10 106.6(2) . .
O33 V8 V10 125.90(12) . .
O33 V8 V10 125.90(12) 12 .
O36 V8 V10 41.01(14) 12 .
O36 V8 V10 41.01(14) . .
O46 V8 V7 108.4(2) . .
O33 V8 V7 40.59(12) . .
O33 V8 V7 40.59(12) 12 .
O36 V8 V7 123.05(14) 12 .
O36 V8 V7 123.05(14) . .
V10 V8 V7 144.94(6) . .
O48 V9 O37 109.9(2) . 12
O48 V9 O37 109.9(2) . .
O37 V9 O37 81.3(3) 12 .
O48 V9 O32 109.3(2) . .
O37 V9 O32 140.72(18) 12 .
O37 V9 O32 88.5(2) . .
O48 V9 O32 109.3(2) . 12
O37 V9 O32 88.5(2) 12 12
O37 V9 O32 140.72(18) . 12
O32 V9 O32 75.8(3) . 12
O48 V9 V6 110.7(3) . .
O37 V9 V6 41.01(13) 12 .
O37 V9 V6 41.01(13) . .
O32 V9 V6 123.64(15) . .
O32 V9 V6 123.64(15) 12 .
O48 V9 V10 105.7(3) . .
O37 V9 V10 124.14(12) 12 .
O37 V9 V10 124.14(12) . .
O32 V9 V10 38.82(16) . .
O32 V9 V10 38.82(16) 12 .
V6 V9 V10 143.65(6) . .
O49 V10 O36 110.2(2) . 12
O49 V10 O36 110.2(2) . .
O36 V10 O36 81.9(3) 12 .
O49 V10 O32 108.4(2) . 12
O36 V10 O32 88.4(2) 12 12
O36 V10 O32 141.2(2) . 12
O49 V10 O32 108.4(2) . .
O36 V10 O32 141.2(2) 12 .
O36 V10 O32 88.4(2) . .
O32 V10 O32 76.1(3) 12 .
O49 V10 V8 107.4(3) . .
O36 V10 V8 41.89(14) 12 .
O36 V10 V8 41.89(14) . .
O32 V10 V8 126.42(15) 12 .
O32 V10 V8 126.42(15) . .
O49 V10 V9 104.5(3) . .
O36 V10 V9 124.32(14) 12 .
O36 V10 V9 124.32(14) . .
O32 V10 V9 38.97(15) 12 .
O32 V10 V9 38.97(15) . .
V8 V10 V9 148.04(7) . .
B15 O31 V7 129.02(13) . .
B15 O31 V7 129.02(13) . 10_556
V7 O31 V7 101.3(3) . 10_556
B14 O32 V10 128.0(5) . .
B14 O32 V9 129.1(5) . .
V10 O32 V9 102.2(3) . .
B12 O33 V7 130.4(4) . .
B12 O33 V8 130.0(4) . .
V7 O33 V8 98.64(19) . .
B11 O34 B12 116.5(5) . .
B16 O35 V6 128.86(13) . .
B16 O35 V6 128.86(13) . 10_556
V6 O35 V6 101.7(3) . 10_556
B11 O36 V10 134.2(4) . .
B11 O36 V8 128.7(4) . .
V10 O36 V8 97.1(2) . .
B17 O37 V6 133.8(5) . .
B17 O37 V9 128.6(4) . .
V6 O37 V9 97.5(2) . .
B13 O38 B12 118.3(5) . .
B13 O39 H39 138(4) . .
B15 O40 B12 126.8(5) . 10_556
B14 O41 B17 128.8(7) . .
B14 O42 B11 132.7(7) . .
B16 O44 B17 130.5(6) . .
B13 O45 B11 120.3(5) . .
O34 B11 O42 111.2(7) . .
O34 B11 O45 111.3(6) . .
O42 B11 O45 108.0(6) . .
O34 B11 O36 109.6(6) . .
O42 B11 O36 109.3(6) . .
O45 B11 O36 107.3(7) . .
O40 B12 O34 110.9(6) 10_556 .
O40 B12 O33 113.2(5) 10_556 .
O34 B12 O33 109.1(5) . .
O40 B12 O38 107.3(5) 10_556 .
O34 B12 O38 108.8(5) . .
O33 B12 O38 107.4(5) . .
O45 B13 O39 118.0(6) . .
O45 B13 O38 123.9(6) . .
O39 B13 O38 118.1(6) . .
O32 B14 O42 121.6(8) . .
O32 B14 O41 121.6(7) . .
O42 B14 O41 116.7(9) . .
O40 B15 O40 119.3(8) . 10_556
O40 B15 O31 120.3(4) . .
O40 B15 O31 120.3(4) 10_556 .
O44 B16 O44 118.2(9) 10_556 .
O44 B16 O35 120.9(5) 10_556 .
O44 B16 O35 120.9(5) . .
O37 B17 O41 115.1(7) . .
O37 B17 O44 110.5(5) . .
O41 B17 O44 108.0(7) . .
O37 B17 O20 111.5(7) . .
O41 B17 O20 103.6(6) . .
O44 B17 O20 107.7(7) . .
C2A C1A O20 107.9(10) . .
C2A C1A H1A1 110.1 . .
O20 C1A H1A1 110.1 . .
C2A C1A H1A2 110.1 . .
O20 C1A H1A2 110.1 . .
H1A1 C1A H1A2 108.4 . .
O17 C2A C1A 111.8(11) . .
O17 C2A H2A1 109.3 . .
C1A C2A H2A1 109.3 . .
O17 C2A H2A2 109.3 . .
C1A C2A H2A2 109.3 . .
H2A1 C2A H2A2 107.9 . .
O20 C1B C2B 81.8(15) . .
O20 C1B H1B1 115.0 . .
C2B C1B H1B1 115.0 . .
O20 C1B H1B2 115.0 . .
C2B C1B H1B2 115.0 . .
H1B1 C1B H1B2 112.0 . .
O17 C2B C1B 96(6) . .
O17 C2B H2B1 112.6 . .
C1B C2B H2B1 112.6 . .
O17 C2B H2B2 112.6 . .
C1B C2B H2B2 112.6 . .
H2B1 C2B H2B2 110.1 . .

loop_
_geom_bond_atom_site_label_1
_geom_bond_atom_site_label_2
_geom_bond_distance
_geom_bond_site_symmetry_2
V1 O12 1.621(5) .
V1 O1 1.951(4) .
V1 O1 1.951(4) 11
V1 O2 1.959(4) 11
V1 O2 1.959(4) .
V1 V3 2.9165(18) .
V1 V2 2.9385(18) .
V2 O13 1.619(5) .
V2 O1 1.927(4) 11
V2 O1 1.927(4) .
V2 O3 1.976(3) 11
V2 O3 1.976(3) .
V2 V2 3.086(3) 10
V3 O21 1.595(7) .
V3 O2 1.916(4) .
V3 O2 1.916(4) 11
V3 O4 2.004(4) 11
V3 O4 2.004(4) .
V3 V4 3.0558(19) .
V4 O18 1.643(6) .
V4 O5 1.934(4) 11
V4 O5 1.934(4) .
V4 O4 1.983(4) .
V4 O4 1.983(4) 11
V4 V5 2.9003(19) .
V5 O16 1.630(6) .
V5 O5 1.939(4) .
V5 O5 1.939(4) 11
V5 O7 2.006(4) 11
V5 O7 2.006(4) .
V5 V5 3.091(3) 10
O1 B7 1.456(7) .
O2 B2 1.506(8) .
O3 B6 1.391(10) .
O3 V2 1.976(3) 10
O4 B1 1.407(9) .
O5 B3 1.466(8) .
O6 B1 1.323(8) .
O6 B2 1.430(8) .
O7 B4 1.245(14) .
O7 V5 2.006(4) 10
O8 B6 1.339(6) .
O8 B7 1.493(8) .
O9 B5 1.364(8) .
O9 B7 1.516(7) .
O10 B4 1.426(9) .
O10 B3 1.452(8) .
O11 B2 1.431(8) .
O11 B7 1.454(8) .
O14 B1 1.342(8) .
O14 B3 1.466(9) .
O15 B5 1.389(8) .
O15 H15 0.81(2) .
O17 C2B 0.41(3) .
O17 C2A 1.363(14) .
O17 B3 1.413(11) .
O19 B5 1.347(8) .
O19 B2 1.472(8) .
O20 C1B 1.46(3) .
O20 B17 1.493(9) .
O20 C1A 1.570(14) .
B4 O10 1.426(9) 10
B6 O8 1.339(6) 10
V6 O47 1.615(5) .
V6 O37 1.919(4) 12
V6 O37 1.919(4) .
V6 O35 1.947(4) .
V6 O35 1.947(4) 3_556
V6 V9 2.899(2) .
V6 V6 3.018(3) 10_556
V7 O43 1.595(6) .
V7 O33 1.930(4) 12
V7 O33 1.930(4) .
V7 O31 1.993(4) .
V7 O31 1.993(4) 3_556
V7 V8 2.9326(19) .
V7 V7 3.083(3) 10_556
V8 O46 1.600(6) .
V8 O33 1.937(4) .
V8 O33 1.937(4) 12
V8 O36 1.971(4) 12
V8 O36 1.971(4) .
V8 V10 2.929(2) .
V9 O48 1.608(6) .
V9 O37 1.937(5) 12
V9 O37 1.937(5) .
V9 O32 1.967(5) .
V9 O32 1.967(5) 12
V9 V10 3.057(2) .
V10 O49 1.648(8) .
V10 O36 1.936(5) 12
V10 O36 1.936(5) .
V10 O32 1.960(5) 12
V10 O32 1.960(5) .
O31 B15 1.359(11) .
O31 V7 1.993(4) 10_556
O32 B14 1.368(12) .
O33 B12 1.493(9) .
O34 B11 1.412(9) .
O34 B12 1.472(8) .
O35 B16 1.421(12) .
O35 V6 1.947(4) 10_556
O36 B11 1.482(11) .
O37 B17 1.433(10) .
O38 B13 1.370(8) .
O38 B12 1.519(8) .
O39 B13 1.364(9) .
O39 H39 0.839(19) .
O40 B15 1.343(6) .
O40 B12 1.450(9) 10_556
O41 B14 1.389(11) .
O41 B17 1.440(8) .
O42 B14 1.371(9) .
O42 B11 1.428(9) .
O44 B16 1.343(7) .
O44 B17 1.487(11) .
O45 B13 1.334(9) .
O45 B11 1.471(9) .
B12 O40 1.450(9) 10_556
B15 O40 1.343(6) 10_556
B16 O44 1.343(7) 10_556
C1A C2A 1.517(17) .
C1A H1A1 0.9900 .
C1A H1A2 0.9900 .
C2A H2A1 0.9900 .
C2A H2A2 0.9900 .
C1B C2B 2.23(4) .
C1B H1B1 0.9900 .
C1B H1B2 0.9900 .
C2B H2B1 0.9900 .
C2B H2B2 0.9900 .

loop_
_platon_squeeze_void_nr
_platon_squeeze_void_average_x
_platon_squeeze_void_average_y
_platon_squeeze_void_average_z
_platon_squeeze_void_volume
_platon_squeeze_void_count_electrons
_platon_squeeze_void_content
1 -0.006 -0.002 -0.042 15134 2957 ' '
